data_7127903
loop_
_publ_author_name
'He, Xiaolong'
'Zhang, Xinyuan'
'Ji, Bifa'
'Yao, Wenjiao'
'Lightfoot, Philip'
'Tang, Yongbing'

_publ_section_title
;
 Tilting and twisting in a novel perovzalate,
 K<sub>3</sub>NaMn(C<sub>2</sub>O<sub>4</sub>)<sub>3</sub>.
;
_journal_issue 20
_journal_name_full 'Chemical communications (Cambridge, England)'
_journal_page_first 2567
_journal_page_last 2570
_journal_paper_doi 10.1039/d1cc00085c
_journal_volume 57
_journal_year 2021
_chemical_formula_sum 'C24 K12 Mn4 Na4 O48'
_chemical_formula_weight 1837.16
_space_group_crystal_system cubic
_space_group_IT_number 206
_space_group_name_Hall '-I 2b 2c 3'
_space_group_name_H-M_alt 'I a -3'
_audit_creation_method SHELXL-2018/3
_audit_update_record
;
2020-12-16 deposited with the CCDC.	2021-02-04 downloaded from the CCDC.
;
_cell_angle_alpha 90
_cell_angle_beta 90
_cell_angle_gamma 90
_cell_formula_units_Z 2
_cell_length_a 13.4567(3)
_cell_length_b 13.4567(3)
_cell_length_c 13.4567(3)
_cell_measurement_reflns_used 8690
_cell_measurement_temperature 293(2)
_cell_measurement_theta_max 30.35
_cell_measurement_theta_min 3.71
_cell_volume 2436.78(9)
_computing_structure_refinement 'SHELXL-2018/3 (Sheldrick, 2018)'
_computing_structure_solution 'SHELXT 2018/2 (Sheldrick, 2018)'
_diffrn_ambient_temperature 293(2)
_diffrn_measured_fraction_theta_full 0.992
_diffrn_measured_fraction_theta_max 0.995
_diffrn_measurement_device_type 'Bruker APEX-II CCD'
_diffrn_measurement_method '\f and \w scans'
_diffrn_radiation_type MoK\a
_diffrn_radiation_wavelength 0.71073
_diffrn_reflns_av_R_equivalents 0.0341
_diffrn_reflns_av_unetI/netI 0.0212
_diffrn_reflns_Laue_measured_fraction_full 0.992
_diffrn_reflns_Laue_measured_fraction_max 0.995
_diffrn_reflns_limit_h_max 18
_diffrn_reflns_limit_h_min -14
_diffrn_reflns_limit_k_max 19
_diffrn_reflns_limit_k_min -19
_diffrn_reflns_limit_l_max 19
_diffrn_reflns_limit_l_min -12
_diffrn_reflns_number 5136
_diffrn_reflns_point_group_measured_fraction_full 0.992
_diffrn_reflns_point_group_measured_fraction_max 0.995
_diffrn_reflns_theta_full 25.242
_diffrn_reflns_theta_max 30.346
_diffrn_reflns_theta_min 3.709
_exptl_absorpt_coefficient_mu 2.214
_exptl_absorpt_correction_T_max 0.221
_exptl_absorpt_correction_T_min 0.202
_exptl_absorpt_correction_type none
_exptl_crystal_colour yellow
_exptl_crystal_density_diffrn 2.504
_exptl_crystal_description block
_exptl_crystal_F_000 1800
_exptl_crystal_size_max 0.02
_exptl_crystal_size_mid 0.02
_exptl_crystal_size_min 0.02
_refine_diff_density_max 0.388
_refine_diff_density_min -0.771
_refine_diff_density_rms 0.099
_refine_ls_extinction_method none
_refine_ls_goodness_of_fit_ref 1.156
_refine_ls_hydrogen_treatment undef
_refine_ls_matrix_type full
_refine_ls_number_parameters 37
_refine_ls_number_reflns 619
_refine_ls_number_restraints 0
_refine_ls_restrained_S_all 1.156
_refine_ls_R_factor_all 0.0216
_refine_ls_R_factor_gt 0.0209
_refine_ls_shift/su_max 0.000
_refine_ls_shift/su_mean 0.000
_refine_ls_structure_factor_coef Fsqd
_refine_ls_weighting_details 'w=1/[\s^2^(Fo^2^)+(0.0328P)^2^+2.5154P] where P=(Fo^2^+2Fc^2^)/3'
_refine_ls_weighting_scheme calc
_refine_ls_wR_factor_gt 0.0604
_refine_ls_wR_factor_ref 0.0608
_reflns_Friedel_coverage 0.000
_reflns_number_gt 608
_reflns_number_total 619
_reflns_threshold_expression 'I > 2\s(I)'
_cod_data_source_file d1cc00085c2.cif
_cod_data_source_block shelx
_cod_depositor_comments 'Adding full bibliography for 7127903.cif.'
_cod_original_cell_volume 2436.78(16)
_cod_database_code 7127903
_shelx_shelxl_version_number 2018/3
_shelx_space_group_comment
;
The symmetry employed for this shelxl refinement is uniquely defined
by the following loop, which should always be used as a source of
symmetry information in preference to the above space-group names.
They are only intended as comments.
;

loop_
_space_group_symop_operation_xyz
'x, y, z'
'-x+1/2, -y, z+1/2'
'-x, y+1/2, -z+1/2'
'x+1/2, -y+1/2, -z'
'z, x, y'
'z+1/2, -x+1/2, -y'
'-z+1/2, -x, y+1/2'
'-z, x+1/2, -y+1/2'
'y, z, x'
'-y, z+1/2, -x+1/2'
'y+1/2, -z+1/2, -x'
'-y+1/2, -z, x+1/2'
'x+1/2, y+1/2, z+1/2'
'-x+1, -y+1/2, z+1'
'-x+1/2, y+1, -z+1'
'x+1, -y+1, -z+1/2'
'z+1/2, x+1/2, y+1/2'
'z+1, -x+1, -y+1/2'
'-z+1, -x+1/2, y+1'
'-z+1/2, x+1, -y+1'
'y+1/2, z+1/2, x+1/2'
'-y+1/2, z+1, -x+1'
'y+1, -z+1, -x+1/2'
'-y+1, -z+1/2, x+1'
'-x, -y, -z'
'x-1/2, y, -z-1/2'
'x, -y-1/2, z-1/2'
'-x-1/2, y-1/2, z'
'-z, -x, -y'
'-z-1/2, x-1/2, y'
'z-1/2, x, -y-1/2'
'z, -x-1/2, y-1/2'
'-y, -z, -x'
'y, -z-1/2, x-1/2'
'-y-1/2, z-1/2, x'
'y-1/2, z, -x-1/2'
'-x+1/2, -y+1/2, -z+1/2'
'x, y+1/2, -z'
'x+1/2, -y, z'
'-x, y, z+1/2'
'-z+1/2, -x+1/2, -y+1/2'
'-z, x, y+1/2'
'z, x+1/2, -y'
'z+1/2, -x, y'
'-y+1/2, -z+1/2, -x+1/2'
'y+1/2, -z, x'
'-y, z, x+1/2'
'y, z+1/2, -x'

loop_
_atom_site_label
_atom_site_type_symbol
_atom_site_fract_x
_atom_site_fract_y
_atom_site_fract_z
_atom_site_U_iso_or_equiv
_atom_site_adp_type
_atom_site_occupancy
_atom_site_site_symmetry_order
_atom_site_calc_flag
_atom_site_refinement_flags_posn
_atom_site_refinement_flags_adp
_atom_site_refinement_flags_occupancy
_atom_site_disorder_assembly
_atom_site_disorder_group
Mn1 Mn 0.500000 0.500000 0.500000 0.00505(13) Uani 1 6 d S T P . .
K1 K 0.500000 0.250000 0.63560(3) 0.00806(13) Uani 1 2 d S T P . .
Na1 Na 0.750000 0.250000 0.250000 0.0069(3) Uani 1 6 d S T P . .
O1 O 0.53589(7) 0.34822(7) 0.46137(7) 0.00926(19) Uani 1 1 d . . . . .
O2 O 0.59293(7) 0.30378(7) 0.31134(7) 0.0104(2) Uani 1 1 d . . . . .
C1 C 0.53716(8) 0.29375(8) 0.38451(8) 0.0056(2) Uani 1 1 d . . . . .

loop_
_atom_site_aniso_label
_atom_site_aniso_U_11
_atom_site_aniso_U_22
_atom_site_aniso_U_33
_atom_site_aniso_U_23
_atom_site_aniso_U_13
_atom_site_aniso_U_12
Mn1 0.00505(13) 0.00505(13) 0.00505(13) -0.00076(7) -0.00076(7) -0.00076(7)
K1 0.00937(19) 0.00877(18) 0.00604(18) 0.000 0.000 0.00098(11)
Na1 0.0069(3) 0.0069(3) 0.0069(3) 0.0006(2) 0.0006(2) -0.0006(2)
O1 0.0143(4) 0.0061(4) 0.0075(4) -0.0021(3) -0.0005(3) -0.0009(3)
O2 0.0092(4) 0.0120(4) 0.0099(4) 0.0001(3) 0.0036(3) -0.0027(3)
C1 0.0050(5) 0.0048(5) 0.0068(5) 0.0005(4) -0.0011(4) -0.0001(3)

loop_
_atom_type_symbol
_atom_type_description
_atom_type_scat_dispersion_real
_atom_type_scat_dispersion_imag
_atom_type_scat_source
K K 0.2009 0.2494 'International Tables Vol C Tables 4.2.6.8 and 6.1.1.4'
Na Na 0.0362 0.0249 'International Tables Vol C Tables 4.2.6.8 and 6.1.1.4'
Mn Mn 0.3368 0.7283 'International Tables Vol C Tables 4.2.6.8 and 6.1.1.4'
C C 0.0033 0.0016 'International Tables Vol C Tables 4.2.6.8 and 6.1.1.4'
O O 0.0106 0.0060 'International Tables Vol C Tables 4.2.6.8 and 6.1.1.4'

loop_
_geom_angle_atom_site_label_1
_geom_angle_atom_site_label_2
_geom_angle_atom_site_label_3
_geom_angle
_geom_angle_site_symmetry_1
_geom_angle_site_symmetry_3
_geom_angle_publ_flag
O1 Mn1 O1 180.0 29_666 5 ?
O1 Mn1 O1 92.15(3) 29_666 33_666 ?
O1 Mn1 O1 87.85(3) 5 33_666 ?
O1 Mn1 O1 87.85(3) 29_666 9 ?
O1 Mn1 O1 92.15(3) 5 9 ?
O1 Mn1 O1 180.000(15) 33_666 9 ?
O1 Mn1 O1 92.15(3) 29_666 25_666 ?
O1 Mn1 O1 87.85(3) 5 25_666 ?
O1 Mn1 O1 92.15(3) 33_666 25_666 ?
O1 Mn1 O1 87.85(3) 9 25_666 ?
O1 Mn1 O1 87.84(3) 29_666 . ?
O1 Mn1 O1 92.16(3) 5 . ?
O1 Mn1 O1 87.85(3) 33_666 . ?
O1 Mn1 O1 92.15(3) 9 . ?
O1 Mn1 O1 180.0 25_666 . ?
O1 Mn1 K1 130.29(3) 29_666 25_666 ?
O1 Mn1 K1 49.71(3) 5 25_666 ?
O1 Mn1 K1 71.47(2) 33_666 25_666 ?
O1 Mn1 K1 108.53(2) 9 25_666 ?
O1 Mn1 K1 44.30(2) 25_666 25_666 ?
O1 Mn1 K1 135.70(2) . 25_666 ?
O1 Mn1 K1 71.47(2) 29_666 33_666 ?
O1 Mn1 K1 108.53(2) 5 33_666 ?
O1 Mn1 K1 44.30(2) 33_666 33_666 ?
O1 Mn1 K1 135.70(2) 9 33_666 ?
O1 Mn1 K1 130.29(3) 25_666 33_666 ?
O1 Mn1 K1 49.71(3) . 33_666 ?
K1 Mn1 K1 114.778(3) 25_666 33_666 ?
O1 Mn1 K1 44.30(2) 29_666 29_666 ?
O1 Mn1 K1 135.70(2) 5 29_666 ?
O1 Mn1 K1 130.29(3) 33_666 29_666 ?
O1 Mn1 K1 49.71(3) 9 29_666 ?
O1 Mn1 K1 71.47(2) 25_666 29_666 ?
O1 Mn1 K1 108.53(2) . 29_666 ?
K1 Mn1 K1 114.778(3) 25_666 29_666 ?
K1 Mn1 K1 114.778(3) 33_666 29_666 ?
O1 Mn1 K1 108.53(2) 29_666 9 ?
O1 Mn1 K1 71.47(2) 5 9 ?
O1 Mn1 K1 135.70(2) 33_666 9 ?
O1 Mn1 K1 44.30(2) 9 9 ?
O1 Mn1 K1 49.71(3) 25_666 9 ?
O1 Mn1 K1 130.29(3) . 9 ?
K1 Mn1 K1 65.222(3) 25_666 9 ?
K1 Mn1 K1 180.0 33_666 9 ?
K1 Mn1 K1 65.222(3) 29_666 9 ?
O1 Mn1 K1 135.70(2) 29_666 5 ?
O1 Mn1 K1 44.30(2) 5 5 ?
O1 Mn1 K1 49.71(3) 33_666 5 ?
O1 Mn1 K1 130.29(3) 9 5 ?
O1 Mn1 K1 108.53(2) 25_666 5 ?
O1 Mn1 K1 71.47(2) . 5 ?
K1 Mn1 K1 65.222(3) 25_666 5 ?
K1 Mn1 K1 65.222(3) 33_666 5 ?
K1 Mn1 K1 180.0 29_666 5 ?
K1 Mn1 K1 114.778(3) 9 5 ?
O1 Mn1 K1 49.71(3) 29_666 . ?
O1 Mn1 K1 130.29(3) 5 . ?
O1 Mn1 K1 108.53(2) 33_666 . ?
O1 Mn1 K1 71.47(2) 9 . ?
O1 Mn1 K1 135.70(2) 25_666 . ?
O1 Mn1 K1 44.30(2) . . ?
K1 Mn1 K1 180.0 25_666 . ?
K1 Mn1 K1 65.223(3) 33_666 . ?
K1 Mn1 K1 65.222(3) 29_666 . ?
K1 Mn1 K1 114.777(3) 9 . ?
K1 Mn1 K1 114.778(3) 5 . ?
O1 K1 O1 61.94(4) . 14_554 ?
O1 K1 O2 141.10(3) . 27_566 ?
O1 K1 O2 133.25(3) 14_554 27_566 ?
O1 K1 O2 133.25(3) . 40_655 ?
O1 K1 O2 141.10(3) 14_554 40_655 ?
O2 K1 O2 62.84(4) 27_566 40_655 ?
O1 K1 O2 81.35(3) . 9 ?
O1 K1 O2 78.57(3) 14_554 9 ?
O2 K1 O2 132.176(15) 27_566 9 ?
O2 K1 O2 71.06(3) 40_655 9 ?
O1 K1 O2 78.57(3) . 24_554 ?
O1 K1 O2 81.35(3) 14_554 24_554 ?
O2 K1 O2 71.06(3) 27_566 24_554 ?
O2 K1 O2 132.176(15) 40_655 24_554 ?
O2 K1 O2 156.55(4) 9 24_554 ?
O1 K1 O1 63.76(3) . 29_666 ?
O1 K1 O1 124.697(14) 14_554 29_666 ?
O2 K1 O1 96.49(3) 27_566 29_666 ?
O2 K1 O1 76.13(3) 40_655 29_666 ?
O2 K1 O1 83.91(3) 9 29_666 ?
O2 K1 O1 97.83(3) 24_554 29_666 ?
O1 K1 O1 124.697(14) . 43_546 ?
O1 K1 O1 63.76(3) 14_554 43_546 ?
O2 K1 O1 76.13(3) 27_566 43_546 ?
O2 K1 O1 96.49(3) 40_655 43_546 ?
O2 K1 O1 97.83(3) 9 43_546 ?
O2 K1 O1 83.91(3) 24_554 43_546 ?
O1 K1 O1 171.49(4) 29_666 43_546 ?
O1 K1 C1 75.61(3) . 29_666 ?
O1 K1 C1 136.79(3) 14_554 29_666 ?
O2 K1 C1 76.98(3) 27_566 29_666 ?
O2 K1 C1 75.36(3) 40_655 29_666 ?
O2 K1 C1 103.79(3) 9 29_666 ?
O2 K1 C1 82.85(3) 24_554 29_666 ?
O1 K1 C1 21.58(3) 29_666 29_666 ?
O1 K1 C1 152.67(3) 43_546 29_666 ?
O1 K1 C1 136.79(3) . 43_546 ?
O1 K1 C1 75.61(3) 14_554 43_546 ?
O2 K1 C1 75.36(3) 27_566 43_546 ?
O2 K1 C1 76.98(3) 40_655 43_546 ?
O2 K1 C1 82.85(3) 9 43_546 ?
O2 K1 C1 103.79(3) 24_554 43_546 ?
O1 K1 C1 152.67(3) 29_666 43_546 ?
O1 K1 C1 21.58(3) 43_546 43_546 ?
C1 K1 C1 147.47(4) 29_666 43_546 ?
O1 K1 O2 76.91(2) . 29_666 ?
O1 K1 O2 129.61(3) 14_554 29_666 ?
O2 K1 O2 67.73(4) 27_566 29_666 ?
O2 K1 O2 88.27(2) 40_655 29_666 ?
O2 K1 O2 124.37(3) 9 29_666 ?
O2 K1 O2 62.16(3) 24_554 29_666 ?
O1 K1 O2 40.58(2) 29_666 29_666 ?
O1 K1 O2 136.38(2) 43_546 29_666 ?
C1 K1 O2 21.11(2) 29_666 29_666 ?
C1 K1 O2 142.99(3) 43_546 29_666 ?
O1 K1 O2 129.61(3) . 43_546 ?
O1 K1 O2 76.91(2) 14_554 43_546 ?
O2 K1 O2 88.27(2) 27_566 43_546 ?
O2 K1 O2 67.73(4) 40_655 43_546 ?
O2 K1 O2 62.16(3) 9 43_546 ?
O2 K1 O2 124.37(3) 24_554 43_546 ?
O1 K1 O2 136.38(2) 29_666 43_546 ?
O1 K1 O2 40.58(2) 43_546 43_546 ?
C1 K1 O2 142.99(3) 29_666 43_546 ?
C1 K1 O2 21.11(2) 43_546 43_546 ?
O2 K1 O2 152.26(3) 29_666 43_546 ?
O2 Na1 O2 86.14(3) . 44_565 ?
O2 Na1 O2 93.86(3) . 8_645 ?
O2 Na1 O2 180.0 44_565 8_645 ?
O2 Na1 O2 86.14(3) . 47_654 ?
O2 Na1 O2 93.86(3) 44_565 47_654 ?
O2 Na1 O2 86.14(3) 8_645 47_654 ?
O2 Na1 O2 93.87(3) . 11_556 ?
O2 Na1 O2 86.14(3) 44_565 11_556 ?
O2 Na1 O2 93.86(3) 8_645 11_556 ?
O2 Na1 O2 180.00(2) 47_654 11_556 ?
O2 Na1 O2 180.0 . 37_655 ?
O2 Na1 O2 93.86(3) 44_565 37_655 ?
O2 Na1 O2 86.14(3) 8_645 37_655 ?
O2 Na1 O2 93.86(3) 47_654 37_655 ?
O2 Na1 O2 86.14(3) 11_556 37_655 ?
O2 Na1 K1 131.51(2) . 15_645 ?
O2 Na1 K1 63.80(2) 44_565 15_645 ?
O2 Na1 K1 116.20(2) 8_645 15_645 ?
O2 Na1 K1 130.21(2) 47_654 15_645 ?
O2 Na1 K1 49.79(2) 11_556 15_645 ?
O2 Na1 K1 48.49(2) 37_655 15_645 ?
O2 Na1 K1 63.80(2) . 33_666 ?
O2 Na1 K1 49.79(2) 44_565 33_666 ?
O2 Na1 K1 130.21(2) 8_645 33_666 ?
O2 Na1 K1 131.51(2) 47_654 33_666 ?
O2 Na1 K1 48.49(2) 11_556 33_666 ?
O2 Na1 K1 116.20(2) 37_655 33_666 ?
K1 Na1 K1 67.767(4) 15_645 33_666 ?
O2 Na1 K1 116.20(2) . 21_544 ?
O2 Na1 K1 130.21(2) 44_565 21_544 ?
O2 Na1 K1 49.79(2) 8_645 21_544 ?
O2 Na1 K1 48.49(2) 47_654 21_544 ?
O2 Na1 K1 131.51(2) 11_556 21_544 ?
O2 Na1 K1 63.80(2) 37_655 21_544 ?
K1 Na1 K1 112.233(4) 15_645 21_544 ?
K1 Na1 K1 180.0 33_666 21_544 ?
O2 Na1 K1 48.49(2) . 27_565 ?
O2 Na1 K1 116.20(2) 44_565 27_565 ?
O2 Na1 K1 63.80(2) 8_645 27_565 ?
O2 Na1 K1 49.79(2) 47_654 27_565 ?
O2 Na1 K1 130.21(2) 11_556 27_565 ?
O2 Na1 K1 131.51(2) 37_655 27_565 ?
K1 Na1 K1 180.0 15_645 27_565 ?
K1 Na1 K1 112.233(4) 33_666 27_565 ?
K1 Na1 K1 67.767(4) 21_544 27_565 ?
O2 Na1 K1 49.79(2) . 5 ?
O2 Na1 K1 48.49(2) 44_565 5 ?
O2 Na1 K1 131.51(2) 8_645 5 ?
O2 Na1 K1 63.80(2) 47_654 5 ?
O2 Na1 K1 116.20(2) 11_556 5 ?
O2 Na1 K1 130.21(2) 37_655 5 ?
K1 Na1 K1 112.233(4) 15_645 5 ?
K1 Na1 K1 67.767(4) 33_666 5 ?
K1 Na1 K1 112.233(4) 21_544 5 ?
K1 Na1 K1 67.767(4) 27_565 5 ?
O2 Na1 K1 130.21(2) . 41_655 ?
O2 Na1 K1 131.51(2) 44_565 41_655 ?
O2 Na1 K1 48.49(2) 8_645 41_655 ?
O2 Na1 K1 116.20(2) 47_654 41_655 ?
O2 Na1 K1 63.80(2) 11_556 41_655 ?
O2 Na1 K1 49.79(2) 37_655 41_655 ?
K1 Na1 K1 67.767(4) 15_645 41_655 ?
K1 Na1 K1 112.233(4) 33_666 41_655 ?
K1 Na1 K1 67.767(4) 21_544 41_655 ?
K1 Na1 K1 112.233(4) 27_565 41_655 ?
K1 Na1 K1 180.0 5 41_655 ?
C1 O1 Mn1 138.18(8) . . ?
C1 O1 K1 114.99(7) . . ?
Mn1 O1 K1 102.18(3) . . ?
C1 O1 K1 100.03(7) . 33_666 ?
Mn1 O1 K1 96.12(3) . 33_666 ?
K1 O1 K1 93.29(3) . 33_666 ?
C1 O2 Na1 140.88(8) . . ?
C1 O2 K1 111.99(7) . 27_565 ?
Na1 O2 K1 91.45(3) . 27_565 ?
C1 O2 K1 117.05(7) . 5 ?
Na1 O2 K1 90.14(3) . 5 ?
K1 O2 K1 94.96(3) 27_565 5 ?
C1 O2 K1 79.07(7) . 33_666 ?
Na1 O2 K1 77.30(2) . 33_666 ?
K1 O2 K1 168.40(3) 27_565 33_666 ?
K1 O2 K1 82.40(2) 5 33_666 ?
O2 C1 O1 126.20(11) . . ?
O2 C1 C1 118.21(8) . 14_554 ?
O1 C1 C1 115.59(8) . 14_554 ?
O2 C1 K1 79.82(7) . 33_666 ?
O1 C1 K1 58.40(6) . 33_666 ?
C1 C1 K1 139.44(7) 14_554 33_666 ?
O2 C1 K1 48.38(6) . 27_565 ?
O1 C1 K1 153.13(8) . 27_565 ?
C1 C1 K1 77.015(19) 14_554 27_565 ?
K1 C1 K1 128.09(3) 33_666 27_565 ?
O2 C1 K1 151.18(8) . . ?
O1 C1 K1 45.65(6) . . ?
C1 C1 K1 77.121(18) 14_554 . ?
K1 C1 K1 73.92(2) 33_666 . ?
K1 C1 K1 154.14(4) 27_565 . ?

loop_
_geom_bond_atom_site_label_1
_geom_bond_atom_site_label_2
_geom_bond_distance
_geom_bond_site_symmetry_2
_geom_bond_publ_flag
Mn1 O1 2.1622(9) 29_666 ?
Mn1 O1 2.1622(9) 5 ?
Mn1 O1 2.1622(9) 33_666 ?
Mn1 O1 2.1622(9) 9 ?
Mn1 O1 2.1622(9) 25_666 ?
Mn1 O1 2.1622(9) . ?
Mn1 K1 3.82716(19) 25_666 ?
Mn1 K1 3.82716(19) 33_666 ?
Mn1 K1 3.82716(19) 29_666 ?
Mn1 K1 3.8272(2) 9 ?
Mn1 K1 3.82716(19) 5 ?
Mn1 K1 3.82718(19) . ?
K1 O1 2.7344(10) . ?
K1 O1 2.7344(10) 14_554 ?
K1 O2 2.7713(10) 27_566 ?
K1 O2 2.7713(10) 40_655 ?
K1 O2 2.8255(9) 9 ?
K1 O2 2.8255(9) 24_554 ?
K1 O1 2.9358(10) 29_666 ?
K1 O1 2.9358(10) 43_546 ?
K1 C1 3.3944(11) 29_666 ?
K1 C1 3.3944(11) 43_546 ?
K1 O2 3.4027(9) 29_666 ?
K1 O2 3.4027(9) 43_546 ?
Na1 O2 2.3817(9) . ?
Na1 O2 2.3818(9) 44_565 ?
Na1 O2 2.3818(9) 8_645 ?
Na1 O2 2.3818(9) 47_654 ?
Na1 O2 2.3818(9) 11_556 ?
Na1 O2 2.3818(9) 37_655 ?
O1 C1 1.2678(14) . ?
O2 C1 1.2454(14) . ?
C1 C1 1.545(2) 14_554 ?

loop_
_geom_torsion_atom_site_label_1
_geom_torsion_atom_site_label_2
_geom_torsion_atom_site_label_3
_geom_torsion_atom_site_label_4
_geom_torsion
_geom_torsion_site_symmetry_1
_geom_torsion_site_symmetry_2
_geom_torsion_site_symmetry_3
_geom_torsion_site_symmetry_4
_geom_torsion_publ_flag
Na1 O2 C1 O1 91.37(16) . . . . ?
K1 O2 C1 O1 -145.94(10) 27_565 . . . ?
K1 O2 C1 O1 -37.83(15) 5 . . . ?
K1 O2 C1 O1 37.70(11) 33_666 . . . ?
Na1 O2 C1 C1 -87.54(15) . . . 14_554 ?
K1 O2 C1 C1 35.14(14) 27_565 . . 14_554 ?
K1 O2 C1 C1 143.26(10) 5 . . 14_554 ?
K1 O2 C1 C1 -141.22(12) 33_666 . . 14_554 ?
Na1 O2 C1 K1 53.67(11) . . . 33_666 ?
K1 O2 C1 K1 176.36(5) 27_565 . . 33_666 ?
K1 O2 C1 K1 -75.53(5) 5 . . 33_666 ?
Na1 O2 C1 K1 -122.68(14) . . . 27_565 ?
K1 O2 C1 K1 108.11(8) 5 . . 27_565 ?
K1 O2 C1 K1 -176.36(5) 33_666 . . 27_565 ?
Na1 O2 C1 K1 29.2(2) . . . . ?
K1 O2 C1 K1 151.90(12) 27_565 . . . ?
K1 O2 C1 K1 -99.99(15) 5 . . . ?
K1 O2 C1 K1 -24.46(15) 33_666 . . . ?
Mn1 O1 C1 O2 66.13(18) . . . . ?
K1 O1 C1 O2 -143.40(10) . . . . ?
K1 O1 C1 O2 -44.97(13) 33_666 . . . ?
Mn1 O1 C1 C1 -114.93(12) . . . 14_554 ?
K1 O1 C1 C1 35.54(14) . . . 14_554 ?
K1 O1 C1 C1 133.97(10) 33_666 . . 14_554 ?
Mn1 O1 C1 K1 111.09(11) . . . 33_666 ?
K1 O1 C1 K1 -98.44(6) . . . 33_666 ?
Mn1 O1 C1 K1 -1.7(3) . . . 27_565 ?
K1 O1 C1 K1 148.73(13) . . . 27_565 ?
K1 O1 C1 K1 -112.83(16) 33_666 . . 27_565 ?
Mn1 O1 C1 K1 -150.47(14) . . . . ?
K1 O1 C1 K1 98.44(6) 33_666 . . . ?
